data_4130824
loop_
_publ_author_name
'Lu, Deng-Fu'
'Zhu, Cheng-Liang'
'Sears, Jeffrey D.'
'Xu, Hao'

_publ_section_title
;
 Iron(II)-Catalyzed Intermolecular Aminofluorination of Unfunctionalized
 Olefins Using Fluoride Ion.
;
_journal_issue 35
_journal_name_full 'Journal of the American Chemical Society'
_journal_page_first 11360
_journal_page_last 11367
_journal_paper_doi 10.1021/jacs.6b07221
_journal_volume 138
_journal_year 2016
_chemical_absolute_configuration ad
_chemical_formula_moiety 'C12.67 H10 F6 N O2, 0.33(C F3)'
_chemical_formula_sum 'C13 H10 F7 N O2'
_chemical_formula_weight 345.22
_space_group_crystal_system tetragonal
_space_group_IT_number 96
_space_group_name_Hall 'P 4nw 2abw'
_space_group_name_H-M_alt 'P 43 21 2'
_atom_sites_solution_hydrogens mixed
_audit_creation_date 2015-08-07
_audit_creation_method
;
Olex2 1.2-dev
(compiled 2015.08.05 svn.r3207 for OlexSys, GUI svn.r5081)
;
_cell_angle_alpha 90
_cell_angle_beta 90
_cell_angle_gamma 90
_cell_formula_units_Z 8
_cell_length_a 13.3576(15)
_cell_length_b 13.3576(15)
_cell_length_c 16.362(2)
_cell_measurement_reflns_used 8681
_cell_measurement_temperature 173(2)
_cell_measurement_theta_max 65.100
_cell_measurement_theta_min 4.272
_cell_volume 2919.4(6)
_computing_cell_refinement 'SAINT v8.34A (Bruker, 2013)'
_computing_data_collection 'APEX2 v2011.2-4 (Bruker, 2011)'
_computing_data_reduction 'SAINT v8.34A (Bruker, 2013)'
_computing_molecular_graphics 'Olex2 (Dolomanov et al., 2009)'
_computing_publication_material 'Olex2 (Dolomanov et al., 2009)'
_computing_structure_refinement 'SHELXL-97 (Sheldrick, 2008)'
_computing_structure_solution 'SHELXS-97 (Sheldrick, 2008)'
_diffrn_ambient_temperature 173(2)
_diffrn_detector_area_resol_mean 512
_diffrn_measured_fraction_theta_full 0.992
_diffrn_measured_fraction_theta_max 0.992
_diffrn_measurement_device_type 'Bruker APEX-II CCD'
_diffrn_measurement_method '\f and \w scans'
_diffrn_radiation_monochromator graphite
_diffrn_radiation_type CuK\a
_diffrn_radiation_wavelength 1.54178
_diffrn_reflns_av_R_equivalents 0.0224
_diffrn_reflns_av_unetI/netI 0.0146
_diffrn_reflns_Laue_measured_fraction_full 0.992
_diffrn_reflns_Laue_measured_fraction_max 0.992
_diffrn_reflns_limit_h_max 15
_diffrn_reflns_limit_h_min -15
_diffrn_reflns_limit_k_max 15
_diffrn_reflns_limit_k_min -15
_diffrn_reflns_limit_l_max 18
_diffrn_reflns_limit_l_min -16
_diffrn_reflns_number 14349
_diffrn_reflns_point_group_measured_fraction_full 0.994
_diffrn_reflns_point_group_measured_fraction_max 0.994
_diffrn_reflns_theta_full 65.095
_diffrn_reflns_theta_max 65.095
_diffrn_reflns_theta_min 4.273
_diffrn_source 'sealed tube'
_diffrn_standards_number 0
_exptl_absorpt_coefficient_mu 1.491
_exptl_absorpt_correction_T_max 0.7526
_exptl_absorpt_correction_T_min 0.5975
_exptl_absorpt_correction_type multi-scan
_exptl_absorpt_process_details
;
SADABS-2014/5 (Bruker,2014/5) was used for absorption correction.
wR2(int) was 0.0914 before and 0.0425 after correction.
The Ratio of minimum to maximum transmission is 0.7939.
The \l/2 correction factor is 0.00150.
;
_exptl_crystal_colour colourless
_exptl_crystal_colour_primary colourless
_exptl_crystal_density_diffrn 1.571
_exptl_crystal_description prism
_exptl_crystal_F_000 1392
_exptl_crystal_recrystallization_method
'The material was recrystallised from a mixture of DCM and hexane by slow evaporation'
_exptl_crystal_size_max 0.854
_exptl_crystal_size_mid 0.349
_exptl_crystal_size_min 0.261
_refine_diff_density_max 0.180
_refine_diff_density_min -0.180
_refine_diff_density_rms 0.036
_refine_ls_abs_structure_details
;
 Flack x determined using 971 quotients [(I+)-(I-)]/[(I+)+(I-)]
 (Parsons, Flack and Wagner, Acta Cryst. B69 (2013) 249-259).
;
_refine_ls_abs_structure_Flack 0.09(4)
_refine_ls_extinction_method none
_refine_ls_goodness_of_fit_ref 1.022
_refine_ls_hydrogen_treatment mixed
_refine_ls_matrix_type full
_refine_ls_number_parameters 258
_refine_ls_number_reflns 2480
_refine_ls_number_restraints 134
_refine_ls_restrained_S_all 1.098
_refine_ls_R_factor_all 0.0333
_refine_ls_R_factor_gt 0.0326
_refine_ls_shift/su_max 0.001
_refine_ls_shift/su_mean 0.000
_refine_ls_structure_factor_coef Fsqd
_refine_ls_weighting_details 'w=1/[\s^2^(Fo^2^)+(0.0559P)^2^+0.7108P] where P=(Fo^2^+2Fc^2^)/3'
_refine_ls_weighting_scheme calc
_refine_ls_wR_factor_gt 0.0882
_refine_ls_wR_factor_ref 0.0889
_reflns_Friedel_coverage 0.681
_reflns_Friedel_fraction_full 0.997
_reflns_Friedel_fraction_max 0.996
_reflns_number_gt 2419
_reflns_number_total 2480
_reflns_threshold_expression 'I > 2\s(I)'
_cod_data_source_file ja6b07221_si_004.cif
_cod_data_source_block af-indene-mjr
_cod_original_cell_volume 2919.4(8)
_cod_database_code 4130824
_shelx_space_group_comment
;
The symmetry employed for this shelxl refinement is uniquely defined
by the following loop, which should always be used as a source of
symmetry information in preference to the above space-group names.
They are only intended as comments.
;
_shelx_estimated_absorpt_t_max 0.697
_shelx_estimated_absorpt_t_min 0.362
_olex2_refinement_description
;
1. Fixed Uiso
 At 1.2 times of:
  All C(H) groups, All C(H,H) groups, All N(H) groups
2. Restrained distances
 C11B-H11B
 0.999 with sigma of 0.01
 C13B-C11B \\sim C13A-C11A
 with sigma of 0.004
3. Uiso/Uaniso restraints and constraints
Uanis(C12C) \\sim Ueq: with sigma of 0.004 and sigma for terminal atoms of 0.008
Uanis(C11A) \\sim Ueq: with sigma of 0.005 and sigma for terminal atoms of 0.01
Uanis(F4A) = Uanis(F4B)
Uanis(F6A) = Uanis(F6B)
Uanis(C13A) = Uanis(C13B)
Uanis(F5A) = Uanis(F5B)
Uanis(C12C) = Uanis(C12B)
Uanis(F3C) = Uanis(F3B)
Uanis(F1C) = Uanis(F1B)
Uanis(F2C) = Uanis(F2B)
Uanis(F2A) = Uanis(F2C)
Uanis(F1A) = Uanis(F1C)
Uanis(F3A) = Uanis(F3C)
Uanis(F2A) = Uanis(F2C) = Uanis(F2B)
Uanis(C11B) = Uanis(C11A)
4. Rigid body (RIGU) restrains
 C11B, C13B
 with sigma for 1-2 distances of 0.002 and sigma for 1-3 distances of 0.002
 F4B, F5B, F6B, C13B
 with sigma for 1-2 distances of 0.002 and sigma for 1-3 distances of 0.002
 F1B, F2B, F3B, C12B
 with sigma for 1-2 distances of 0.002 and sigma for 1-3 distances of 0.002
 C11B, F1A, F2A, F3A, C12A
 with sigma for 1-2 distances of 0.002 and sigma for 1-3 distances of 0.002
 C12B, C11B
 with sigma for 1-2 distances of 0.002 and sigma for 1-3 distances of 0.002
5. Same fragment restrains
{F1A, F2A, F3A, C12A} sigma for 1-2: 0.002, 1-3: 0.002
as
{F1B, F2B, F3B, C12B}
{F1A, F2A, F3A, C12A} sigma for 1-2: 0.002, 1-3: 0.002
as
{F1C, F2C, F3C, C12C}
{F1A, F2A, F3A, C12A} sigma for 1-2: 0.002, 1-3: 0.002
as
{F4B, F5B, F6B, C13B}
{F1A, F2A, F3A, C12A} sigma for 1-2: 0.002, 1-3: 0.002
as
{F4A, F5A, F6A, C13A}
6. Others
 Sof(F4B)=Sof(F5B)=Sof(F6B)=Sof(C13B)=Sof(C11B)=Sof(H11B)=1-FVAR(1)
 Sof(F4A)=Sof(F5A)=Sof(F6A)=Sof(C13A)=Sof(C11A)=Sof(H11A)=FVAR(1)
 Fixed Sof: F1B(0.33333) F2B(0.33333) F3B(0.33333) C12B(0.33333) F1C(0.33333)
 F2C(0.33333) F3C(0.33333) C12C(0.33333) F1A(0.33333) F2A(0.33333) F3A(0.33333)
 C12A(0.33333)
7.a Ternary CH refined with riding coordinates:
 C1(H1A), C2(H2), C11A(H11A)
7.b Secondary CH2 refined with riding coordinates:
 C5(H5A,H5B)
7.c Aromatic/amide H refined with riding coordinates:
 N1(H1), C6(H6), C7(H7), C8(H8), C9(H9)
;
_shelx_shelxl_version_number 2014/7
_olex2_diffrn_ambient_temperature_device 'Oxford Cryosystems'
_olex2_exptl_crystal_mounting_method 'The crystal was mounted on a loop with paratone oil'
_olex2_submission_original_sample_id AF-indene-major
_olex2_submission_special_instructions 'No special instructions were received'

loop_
_space_group_symop_operation_xyz
'x, y, z'
'-x, -y, z+1/2'
'-y+1/2, x+1/2, z+3/4'
'y+1/2, -x+1/2, z+1/4'
'-x+1/2, y+1/2, -z+3/4'
'x+1/2, -y+1/2, -z+1/4'
'y, x, -z'
'-y, -x, -z+1/2'

loop_
_atom_site_label
_atom_site_type_symbol
_atom_site_fract_x
_atom_site_fract_y
_atom_site_fract_z
_atom_site_U_iso_or_equiv
_atom_site_adp_type
_atom_site_occupancy
_atom_site_site_symmetry_order
_atom_site_calc_flag
_atom_site_refinement_flags_posn
_atom_site_refinement_flags_adp
_atom_site_refinement_flags_occupancy
_atom_site_disorder_assembly
_atom_site_disorder_group
F1 F 1.12207(11) 0.56250(13) 0.13296(9) 0.0474(4) Uani 1 1 d . . . . .
F1B F 0.6408(10) 0.5628(7) 0.3185(6) 0.0770(19) Uani 0.3333 1 d D U P A 2
F2B F 0.6391(7) 0.4975(9) 0.4383(5) 0.0705(13) Uani 0.3333 1 d D U P A 2
F3B F 0.5699(6) 0.4208(7) 0.3370(4) 0.0745(15) Uani 0.3333 1 d D U P A 2
C12B C 0.6482(5) 0.4771(7) 0.3586(5) 0.0571(18) Uani 0.3333 1 d D U P A 2
F1C F 0.6268(10) 0.5637(7) 0.3374(5) 0.0770(19) Uani 0.3333 1 d D . P B 3
F2C F 0.6608(6) 0.5033(8) 0.4557(5) 0.0705(13) Uani 0.3333 1 d D . P B 3
F3C F 0.5714(6) 0.4188(8) 0.3701(4) 0.0745(15) Uani 0.3333 1 d D . P B 3
C12C C 0.6498(5) 0.4803(7) 0.3766(5) 0.0571(18) Uani 0.3333 1 d D U P B 3
F4B F 0.7767(5) 0.3275(7) 0.4515(4) 0.0633(13) Uani 0.71(2) 1 d D U P A 2
F5B F 0.6928(4) 0.2658(5) 0.3516(6) 0.0732(16) Uani 0.71(2) 1 d D U P A 2
F6B F 0.8499(4) 0.2992(7) 0.3375(5) 0.0740(14) Uani 0.71(2) 1 d D U P A 2
C13B C 0.7647(5) 0.3309(5) 0.3712(4) 0.0516(10) Uani 0.71(2) 1 d D U P A 2
O1 O 0.82403(12) 0.49766(13) 0.35293(10) 0.0376(4) Uani 1 1 d . . . . .
O2 O 0.85031(13) 0.49915(14) 0.21565(10) 0.0392(4) Uani 1 1 d . . . . .
N1 N 0.95020(14) 0.58597(14) 0.30293(11) 0.0297(4) Uani 1 1 d . . . . .
H1 H 0.9598 0.6017 0.3533 0.036 Uiso 1 1 calc R . . . .
C1 C 1.01727(17) 0.62577(18) 0.24010(13) 0.0316(5) Uani 1 1 d . . . . .
H1A H 0.9792 0.6494 0.1927 0.038 Uiso 1 1 calc R . . . .
C2 C 1.09316(17) 0.54540(19) 0.21493(14) 0.0337(5) Uani 1 1 d . . . . .
H2 H 1.0658 0.4779 0.2222 0.040 Uiso 1 1 calc R . . . .
C3 C 1.18099(17) 0.56338(19) 0.27010(14) 0.0332(5) Uani 1 1 d . . . . .
C4 C 1.17343(18) 0.65839(19) 0.30547(14) 0.0358(5) Uani 1 1 d . . . . .
C5 C 1.08061(19) 0.71092(18) 0.27665(15) 0.0371(5) Uani 1 1 d . . . . .
H5A H 1.0964 0.7609 0.2356 0.044 Uiso 1 1 calc R . . . .
H5B H 1.0461 0.7429 0.3218 0.044 Uiso 1 1 calc R . . . .
C6 C 1.26122(19) 0.5013(2) 0.28599(16) 0.0438(6) Uani 1 1 d . . . . .
H6 H 1.2654 0.4381 0.2624 0.053 Uiso 1 1 calc R . . . .
C7 C 1.3356(2) 0.5358(3) 0.33825(18) 0.0532(7) Uani 1 1 d . . . . .
H7 H 1.3904 0.4953 0.3499 0.064 Uiso 1 1 calc R . . . .
C8 C 1.3291(2) 0.6298(3) 0.37315(18) 0.0551(8) Uani 1 1 d . . . . .
H8 H 1.3799 0.6518 0.4076 0.066 Uiso 1 1 calc R . . . .
C9 C 1.2484(2) 0.6915(2) 0.35776(16) 0.0460(6) Uani 1 1 d . . . . .
H9 H 1.2443 0.7543 0.3820 0.055 Uiso 1 1 calc R . . . .
C10 C 0.87525(17) 0.52638(17) 0.28336(13) 0.0301(5) Uani 1 1 d . . . . .
C11B C 0.7434(11) 0.4330(7) 0.3360(7) 0.0394(16) Uani 0.71(2) 1 d D U P A 2
H11B H 0.739(3) 0.420(3) 0.2764(11) 0.043(11) Uiso 0.71(2) 1 d D . P A 2
F1A F 0.6284(11) 0.5798(8) 0.3570(6) 0.0770(19) Uani 0.3333 1 d D U P A 1
F2A F 0.6831(7) 0.5147(9) 0.4682(6) 0.0705(13) Uani 0.3333 1 d D U P A 1
F3A F 0.5714(6) 0.4381(8) 0.3965(5) 0.0745(15) Uani 0.3333 1 d D U P A 1
C12A C 0.6539(6) 0.4943(7) 0.3919(6) 0.054(2) Uani 0.3333 1 d D U P A 1
F4A F 0.7807(12) 0.3559(13) 0.4646(9) 0.0633(13) Uani 0.29(2) 1 d D . P A 1
F5A F 0.6840(10) 0.2776(13) 0.3816(11) 0.0732(16) Uani 0.29(2) 1 d D . P A 1
F6A F 0.8419(11) 0.290(2) 0.3562(12) 0.0740(14) Uani 0.29(2) 1 d D . P A 1
C13A C 0.7627(11) 0.3391(10) 0.3862(8) 0.0516(10) Uani 0.29(2) 1 d D . P A 1
C11A C 0.735(3) 0.4390(16) 0.3496(19) 0.0394(16) Uani 0.29(2) 1 d D U P A 1
H11A H 0.7157 0.4291 0.2923 0.047 Uiso 0.29(2) 1 calc R . P A 1

loop_
_atom_site_aniso_label
_atom_site_aniso_U_11
_atom_site_aniso_U_22
_atom_site_aniso_U_33
_atom_site_aniso_U_23
_atom_site_aniso_U_13
_atom_site_aniso_U_12
F1 0.0429(8) 0.0713(10) 0.0281(7) -0.0060(7) 0.0035(6) -0.0024(8)
F1B 0.070(2) 0.073(2) 0.087(5) 0.015(3) 0.009(3) 0.0266(19)
F2B 0.043(4) 0.105(3) 0.063(3) -0.002(2) 0.014(2) 0.007(3)
F3B 0.0339(10) 0.100(3) 0.090(5) 0.002(3) 0.012(3) -0.0052(13)
C12B 0.043(3) 0.071(3) 0.058(4) 0.007(2) 0.005(2) 0.0053(19)
F1C 0.070(2) 0.073(2) 0.087(5) 0.015(3) 0.009(3) 0.0266(19)
F2C 0.043(4) 0.105(3) 0.063(3) -0.002(2) 0.014(2) 0.007(3)
F3C 0.0339(10) 0.100(3) 0.090(5) 0.002(3) 0.012(3) -0.0052(13)
C12C 0.043(3) 0.071(3) 0.058(4) 0.007(2) 0.005(2) 0.0053(19)
F4B 0.0759(14) 0.061(4) 0.053(2) 0.018(2) -0.0048(14) -0.004(2)
F5B 0.0705(16) 0.063(2) 0.086(4) 0.008(3) -0.007(2) -0.0305(14)
F6B 0.0625(15) 0.063(2) 0.097(4) 0.000(3) 0.0171(16) 0.0075(13)
C13B 0.0450(15) 0.0544(18) 0.055(2) 0.0082(18) -0.0009(17) -0.0109(13)
O1 0.0353(9) 0.0501(10) 0.0275(8) 0.0021(7) 0.0025(6) -0.0109(7)
O2 0.0408(9) 0.0505(11) 0.0264(8) -0.0028(7) -0.0009(7) -0.0116(7)
N1 0.0322(10) 0.0354(10) 0.0215(8) 0.0007(7) 0.0000(8) -0.0033(8)
C1 0.0340(12) 0.0343(12) 0.0267(10) 0.0043(9) 0.0002(9) -0.0038(9)
C2 0.0321(12) 0.0397(13) 0.0292(11) -0.0025(10) 0.0029(9) -0.0059(9)
C3 0.0280(11) 0.0440(13) 0.0275(11) 0.0026(9) 0.0048(9) -0.0080(10)
C4 0.0381(13) 0.0416(12) 0.0276(12) 0.0043(10) 0.0028(9) -0.0126(10)
C5 0.0440(13) 0.0329(12) 0.0344(12) 0.0037(10) 0.0016(10) -0.0091(10)
C6 0.0318(13) 0.0590(16) 0.0405(13) 0.0010(12) 0.0044(10) 0.0010(12)
C7 0.0314(13) 0.082(2) 0.0464(16) 0.0078(15) -0.0019(12) 0.0014(14)
C8 0.0401(14) 0.086(2) 0.0391(15) 0.0068(14) -0.0105(12) -0.0214(15)
C9 0.0507(15) 0.0547(16) 0.0326(13) 0.0034(11) -0.0045(12) -0.0219(13)
C10 0.0311(11) 0.0330(11) 0.0262(10) 0.0013(9) 0.0011(9) 0.0005(9)
C11B 0.031(3) 0.0555(18) 0.032(4) 0.008(2) 0.002(3) -0.0099(13)
F1A 0.070(2) 0.073(2) 0.087(5) 0.015(3) 0.009(3) 0.0266(19)
F2A 0.043(4) 0.105(3) 0.063(3) -0.002(2) 0.014(2) 0.007(3)
F3A 0.0339(10) 0.100(3) 0.090(5) 0.002(3) 0.012(3) -0.0052(13)
C12A 0.032(4) 0.070(4) 0.059(5) 0.012(4) 0.009(3) 0.006(3)
F4A 0.0759(14) 0.061(4) 0.053(2) 0.018(2) -0.0048(14) -0.004(2)
F5A 0.0705(16) 0.063(2) 0.086(4) 0.008(3) -0.007(2) -0.0305(14)
F6A 0.0625(15) 0.063(2) 0.097(4) 0.000(3) 0.0171(16) 0.0075(13)
C13A 0.0450(15) 0.0544(18) 0.055(2) 0.0082(18) -0.0009(17) -0.0109(13)
C11A 0.031(3) 0.0555(18) 0.032(4) 0.008(2) 0.002(3) -0.0099(13)

loop_
_atom_type_symbol
_atom_type_description
_atom_type_scat_dispersion_real
_atom_type_scat_dispersion_imag
_atom_type_scat_source
C C 0.0181 0.0091 'International Tables Vol C Tables 4.2.6.8 and 6.1.1.4'
H H 0.0000 0.0000 'International Tables Vol C Tables 4.2.6.8 and 6.1.1.4'
F F 0.0727 0.0534 'International Tables Vol C Tables 4.2.6.8 and 6.1.1.4'
N N 0.0311 0.0180 'International Tables Vol C Tables 4.2.6.8 and 6.1.1.4'
O O 0.0492 0.0322 'International Tables Vol C Tables 4.2.6.8 and 6.1.1.4'

loop_
_geom_angle_atom_site_label_1
_geom_angle_atom_site_label_2
_geom_angle_atom_site_label_3
_geom_angle
F1B C12B F2B 107.6(3)
F1B C12B F3B 107.3(3)
F1B C12B C11B 106.9(8)
F2B C12B C11B 114.3(9)
F3B C12B F2B 107.6(3)
F3B C12B C11B 112.9(9)
F1C C12C F2C 107.5(3)
F1C C12C F3C 107.3(3)
F3C C12C F2C 107.7(3)
F4B C13B F5B 107.7(3)
F4B C13B F6B 107.2(3)
F4B C13B C11B 115.7(6)
F5B C13B C11B 111.2(8)
F6B C13B F5B 107.9(3)
F6B C13B C11B 106.8(7)
C10 O1 C11B 112.7(4)
C10 O1 C11A 122.3(12)
C1 N1 H1 119.5
C10 N1 H1 119.5
C10 N1 C1 120.90(19)
N1 C1 H1A 110.8
N1 C1 C2 109.82(18)
N1 C1 C5 109.40(19)
C2 C1 H1A 110.8
C2 C1 C5 105.0(2)
C5 C1 H1A 110.8
F1 C2 C1 108.8(2)
F1 C2 H2 111.4
F1 C2 C3 109.35(18)
C1 C2 H2 111.4
C3 C2 C1 104.09(19)
C3 C2 H2 111.4
C4 C3 C2 109.8(2)
C6 C3 C2 128.7(2)
C6 C3 C4 121.6(2)
C3 C4 C5 110.7(2)
C9 C4 C3 119.4(3)
C9 C4 C5 129.8(3)
C1 C5 H5A 111.1
C1 C5 H5B 111.1
C4 C5 C1 103.34(19)
C4 C5 H5A 111.1
C4 C5 H5B 111.1
H5A C5 H5B 109.1
C3 C6 H6 120.9
C3 C6 C7 118.2(3)
C7 C6 H6 120.9
C6 C7 H7 119.7
C8 C7 C6 120.7(3)
C8 C7 H7 119.7
C7 C8 H8 119.4
C9 C8 C7 121.1(3)
C9 C8 H8 119.4
C4 C9 H9 120.5
C8 C9 C4 119.0(3)
C8 C9 H9 120.5
O2 C10 O1 122.2(2)
O2 C10 N1 127.7(2)
N1 C10 O1 110.09(19)
C12B C11B C13B 115.8(9)
C12B C11B H11B 105(3)
C13B C11B H11B 103(2)
O1 C11B C12B 111.8(8)
O1 C11B C13B 109.6(9)
O1 C11B H11B 110(2)
F1A C12A F2A 107.6(3)
F1A C12A F3A 107.4(3)
F1A C12A C11A 114.6(11)
F2A C12A C11A 109.0(16)
F3A C12A F2A 107.6(3)
F3A C12A C11A 110.3(16)
F4A C13A F5A 107.5(3)
F4A C13A F6A 107.2(3)
F4A C13A C11A 106.2(17)
F5A C13A C11A 109.0(19)
F6A C13A F5A 107.7(3)
F6A C13A C11A 118.7(18)
O1 C11A C12A 108(2)
O1 C11A C13A 105(2)
O1 C11A H11A 109.0
C12A C11A C13A 115.9(19)
C12A C11A H11A 109.0
C13A C11A H11A 109.0

loop_
_geom_bond_atom_site_label_1
_geom_bond_atom_site_label_2
_geom_bond_distance
F1 C2 1.414(3)
F1B C12B 1.323(4)
F2B C12B 1.338(4)
F3B C12B 1.336(4)
C12B C11B 1.451(14)
F1C C12C 1.323(4)
F2C C12C 1.338(4)
F3C C12C 1.335(4)
F4B C13B 1.324(3)
F5B C13B 1.336(3)
F6B C13B 1.334(3)
C13B C11B 1.507(4)
O1 C10 1.382(3)
O1 C11B 1.408(16)
O1 C11A 1.43(4)
O2 C10 1.213(3)
N1 H1 0.8600
N1 C1 1.464(3)
N1 C10 1.318(3)
C1 H1A 0.9800
C1 C2 1.533(3)
C1 C5 1.539(3)
C2 H2 0.9800
C2 C3 1.500(3)
C3 C4 1.398(4)
C3 C6 1.380(4)
C4 C5 1.501(4)
C4 C9 1.389(4)
C5 H5A 0.9700
C5 H5B 0.9700
C6 H6 0.9300
C6 C7 1.390(4)
C7 H7 0.9300
C7 C8 1.382(5)
C8 H8 0.9300
C8 C9 1.379(5)
C9 H9 0.9300
C11B H11B 0.991(14)
F1A C12A 1.322(4)
F2A C12A 1.337(4)
F3A C12A 1.335(4)
C12A C11A 1.48(3)
F4A C13A 1.324(4)
F5A C13A 1.337(4)
F6A C13A 1.335(4)
C13A C11A 1.509(6)
C11A H11A 0.9800

loop_
_geom_hbond_atom_site_label_D
_geom_hbond_atom_site_label_H
_geom_hbond_atom_site_label_A
_geom_hbond_distance_DH
_geom_hbond_distance_HA
_geom_hbond_distance_DA
_geom_hbond_angle_DHA
_geom_hbond_site_symmetry_A
N1 H1 O2 0.86 2.02 2.871(3) 171.9 4_565

loop_
_geom_torsion_atom_site_label_1
_geom_torsion_atom_site_label_2
_geom_torsion_atom_site_label_3
_geom_torsion_atom_site_label_4
_geom_torsion
F1 C2 C3 C4 100.0(2)
F1 C2 C3 C6 -78.8(3)
F1B C12B C11B C13B -176.5(9)
F1B C12B C11B O1 57.1(8)
F2B C12B C11B C13B 64.7(12)
F2B C12B C11B O1 -61.8(7)
F3B C12B C11B C13B -58.8(12)
F3B C12B C11B O1 174.8(6)
F4B C13B C11B C12B -66.6(12)
F4B C13B C11B O1 60.9(8)
F5B C13B C11B C12B 56.6(11)
F5B C13B C11B O1 -175.8(5)
F6B C13B C11B C12B 174.1(9)
F6B C13B C11B O1 -58.4(7)
N1 C1 C2 F1 151.50(17)
N1 C1 C2 C3 -92.0(2)
N1 C1 C5 C4 92.4(2)
C1 N1 C10 O1 179.08(19)
C1 N1 C10 O2 -1.9(4)
C1 C2 C3 C4 -16.2(2)
C1 C2 C3 C6 165.1(2)
C2 C1 C5 C4 -25.4(2)
C2 C3 C4 C5 -0.1(3)
C2 C3 C4 C9 -178.7(2)
C2 C3 C6 C7 178.3(2)
C3 C4 C5 C1 16.2(2)
C3 C4 C9 C8 0.4(4)
C3 C6 C7 C8 0.0(4)
C4 C3 C6 C7 -0.3(4)
C5 C1 C2 F1 -91.0(2)
C5 C1 C2 C3 25.5(2)
C5 C4 C9 C8 -177.9(2)
C6 C3 C4 C5 178.7(2)
C6 C3 C4 C9 0.1(4)
C6 C7 C8 C9 0.5(4)
C7 C8 C9 C4 -0.7(4)
C9 C4 C5 C1 -165.4(2)
C10 O1 C11B C12B -117.0(7)
C10 O1 C11B C13B 113.3(5)
C10 O1 C11A C12A -123.1(14)
C10 O1 C11A C13A 112.3(15)
C10 N1 C1 C2 -78.6(3)
C10 N1 C1 C5 166.7(2)
C11B O1 C10 O2 1.4(5)
C11B O1 C10 N1 -179.4(4)
F1A C12A C11A O1 64(2)
F1A C12A C11A C13A -177.8(19)
F2A C12A C11A O1 -56.5(14)
F2A C12A C11A C13A 62(3)
F3A C12A C11A O1 -174.5(11)
F3A C12A C11A C13A -56(3)
F4A C13A C11A O1 67.5(18)
F4A C13A C11A C12A -52(3)
F5A C13A C11A O1 -176.9(14)
F5A C13A C11A C12A 63(3)
F6A C13A C11A O1 -53(2)
F6A C13A C11A C12A -173.0(19)
C11A O1 C10 O2 -3.9(10)
C11A O1 C10 N1 175.2(9)
